data_4317356
loop_
_publ_author_name
'Fang Kong'
'Xiang Xu'
'Jiang-Gao Mao'

_publ_section_title
;
 A Series of New Ternary and Quaternary Compounds in the LiI-GaIII-TeIV-O
 System
;
_journal_name_full 'Inorganic Chemistry'
_journal_page_first 11573
_journal_page_last 11580
_journal_paper_doi 10.1021/ic101843g
_journal_volume 49
_journal_year 2010
_chemical_formula_sum 'Ga2 O9 Te3'
_chemical_formula_weight 666.24
_chemical_name_systematic
; 
 ? 
;
_space_group_IT_number 176
_symmetry_cell_setting hexagonal
_symmetry_space_group_name_Hall '-P 6c'
_symmetry_space_group_name_H-M 'P 63/m'
_atom_sites_solution_primary direct
_atom_sites_solution_secondary difmap
_audit_creation_method SHELXL-97
_cell_angle_alpha 90.00
_cell_angle_beta 90.00
_cell_angle_gamma 120.00
_cell_formula_units_Z 2
_cell_length_a 9.2291(18)
_cell_length_b 9.2291(18)
_cell_length_c 7.488(2)
_cell_measurement_reflns_used 1789
_cell_measurement_temperature 293(2)
_cell_measurement_theta_max 27.4565
_cell_measurement_theta_min 2.5482
_cell_volume 552.4(2)
_computing_structure_refinement 'SHELXL-97 (Sheldrick, 1997)'
_computing_structure_solution 'SHELXS-97 (Sheldrick, 1990)'
_diffrn_ambient_temperature 293(2)
_diffrn_measured_fraction_theta_full 0.991
_diffrn_measured_fraction_theta_max 0.991
_diffrn_measurement_device_type Saturn70
_diffrn_measurement_method CCD_Profile_fitting
_diffrn_radiation_monochromator graphite
_diffrn_radiation_source 'fine-focus sealed tube'
_diffrn_radiation_type MoK\a
_diffrn_radiation_wavelength 0.71073
_diffrn_reflns_av_R_equivalents 0.0237
_diffrn_reflns_av_sigmaI/netI 0.0107
_diffrn_reflns_limit_h_max 11
_diffrn_reflns_limit_h_min -10
_diffrn_reflns_limit_k_max 11
_diffrn_reflns_limit_k_min -11
_diffrn_reflns_limit_l_max 9
_diffrn_reflns_limit_l_min -9
_diffrn_reflns_number 4204
_diffrn_reflns_theta_full 27.46
_diffrn_reflns_theta_max 27.46
_diffrn_reflns_theta_min 3.73
_exptl_absorpt_coefficient_mu 12.663
_exptl_absorpt_correction_T_max 1.0000
_exptl_absorpt_correction_T_min 0.8293
_exptl_absorpt_correction_type multi-scan
_exptl_crystal_colour Colorless
_exptl_crystal_density_diffrn 4.006
_exptl_crystal_density_method 'not measured'
_exptl_crystal_description needle
_exptl_crystal_F_000 580
_exptl_crystal_size_max 0.16
_exptl_crystal_size_mid 0.03
_exptl_crystal_size_min 0.03
_refine_diff_density_max 2.308
_refine_diff_density_min -3.263
_refine_diff_density_rms 0.445
_refine_ls_extinction_coef 0.0029(13)
_refine_ls_extinction_expression Fc^*^=kFc[1+0.001xFc^2^\l^3^/sin(2\q)]^-1/4^
_refine_ls_extinction_method SHELXL
_refine_ls_goodness_of_fit_ref 1.186
_refine_ls_matrix_type full
_refine_ls_number_parameters 26
_refine_ls_number_reflns 450
_refine_ls_number_restraints 0
_refine_ls_restrained_S_all 1.186
_refine_ls_R_factor_all 0.0545
_refine_ls_R_factor_gt 0.0544
_refine_ls_shift/su_max 0.000
_refine_ls_shift/su_mean 0.000
_refine_ls_structure_factor_coef Fsqd
_refine_ls_weighting_details 'calc w=1/[\s^2^(Fo^2^)+(0.0313P)^2^+45.5933P] where P=(Fo^2^+2Fc^2^)/3'
_refine_ls_weighting_scheme calc
_refine_ls_wR_factor_gt 0.1340
_refine_ls_wR_factor_ref 0.1341
_reflns_number_gt 448
_reflns_number_total 450
_reflns_threshold_expression >2sigma(I)
_cod_data_source_file ic101843g_si_002_2.cif
_cod_data_source_block Ga2Te3O9-2
_cod_depositor_comments
;
The following automatic conversions were performed:

'_symmetry_cell_setting' value 'Hexagonal' changed to 'hexagonal'
according to the built-in table from CIF Core dictionary named
'cif_core.dic' version 2.4.1 from
2010-06-29.

'_exptl_absorpt_correction_type' value 'Multi-scan'
changed to 'multi-scan' according to the built-in table from CIF Core
dictionary named 'cif_core.dic' version 2.4.1 from 2010-06-29.

Automatic conversion script
Id: cif_fix_values 1646 2011-03-28 12:23:43Z adriana 
;
_cod_database_code 4317356

loop_
_symmetry_equiv_pos_as_xyz
'x, y, z'
'-y, x-y, z'
'-x+y, -x, z'
'-x, -y, z+1/2'
'y, -x+y, z+1/2'
'x-y, x, z+1/2'
'-x, -y, -z'
'y, -x+y, -z'
'x-y, x, -z'
'x, y, -z-1/2'
'-y, x-y, -z-1/2'
'-x+y, -x, -z-1/2'

loop_
_atom_site_label
_atom_site_type_symbol
_atom_site_fract_x
_atom_site_fract_y
_atom_site_fract_z
_atom_site_U_iso_or_equiv
_atom_site_adp_type
_atom_site_occupancy
_atom_site_symmetry_multiplicity
_atom_site_calc_flag
_atom_site_refinement_flags
_atom_site_disorder_assembly
_atom_site_disorder_group
Ga1 Ga 1.3333 0.6667 0.0649(4) 0.0220(7) Uani 1 3 d S . .
Te1 Te 0.96039(14) 0.45661(14) 0.2500 0.0108(5) Uani 1 2 d S . .
O1 O 1.1655(15) 0.6624(15) 0.2500 0.012(2) Uani 1 2 d S . .
O2 O 0.8558(11) 0.5120(11) 0.0672(13) 0.0159(19) Uani 1 1 d . . .

loop_
_atom_site_aniso_label
_atom_site_aniso_U_11
_atom_site_aniso_U_22
_atom_site_aniso_U_33
_atom_site_aniso_U_23
_atom_site_aniso_U_13
_atom_site_aniso_U_12
Ga1 0.0222(9) 0.0222(9) 0.0216(14) 0.000 0.000 0.0111(4)
Te1 0.0084(6) 0.0109(6) 0.0122(6) 0.000 0.000 0.0042(5)
O1 0.006(5) 0.010(6) 0.014(6) 0.000 0.000 -0.001(5)
O2 0.018(4) 0.016(4) 0.016(4) -0.006(4) -0.010(4) 0.010(4)

loop_
_atom_type_symbol
_atom_type_description
_atom_type_scat_dispersion_real
_atom_type_scat_dispersion_imag
_atom_type_scat_source
O O 0.0106 0.0060 'International Tables Vol C Tables 4.2.6.8 and 6.1.1.4'
Ga Ga 0.2307 1.6083 'International Tables Vol C Tables 4.2.6.8 and 6.1.1.4'
Te Te -0.5308 1.6751 'International Tables Vol C Tables 4.2.6.8 and 6.1.1.4'

loop_
_geom_angle_atom_site_label_1
_geom_angle_atom_site_label_2
_geom_angle_atom_site_label_3
_geom_angle
_geom_angle_site_symmetry_1
_geom_angle_site_symmetry_3
_geom_angle_publ_flag
O2 Ga1 O2 96.9(4) 9_655 7_765 ?
O2 Ga1 O2 96.9(4) 9_655 8_665 ?
O2 Ga1 O2 96.9(4) 7_765 8_665 ?
O2 Ga1 O1 93.3(4) 9_655 . ?
O2 Ga1 O1 88.8(4) 7_765 . ?
O2 Ga1 O1 167.6(4) 8_665 . ?
O2 Ga1 O1 88.8(4) 9_655 3_775 ?
O2 Ga1 O1 167.6(4) 7_765 3_775 ?
O2 Ga1 O1 93.3(4) 8_665 3_775 ?
O1 Ga1 O1 79.8(4) . 3_775 ?
O2 Ga1 O1 167.6(4) 9_655 2_755 ?
O2 Ga1 O1 93.3(4) 7_765 2_755 ?
O2 Ga1 O1 88.8(4) 8_665 2_755 ?
O1 Ga1 O1 79.8(4) . 2_755 ?
O1 Ga1 O1 79.8(4) 3_775 2_755 ?
O2 Ga1 Ga1 120.2(3) 9_655 10_556 ?
O2 Ga1 Ga1 120.2(3) 7_765 10_556 ?
O2 Ga1 Ga1 120.2(3) 8_665 10_556 ?
O1 Ga1 Ga1 47.8(2) . 10_556 ?
O1 Ga1 Ga1 47.8(2) 3_775 10_556 ?
O1 Ga1 Ga1 47.8(2) 2_755 10_556 ?
O2 Te1 O2 93.0(6) . 10_556 ?
O2 Te1 O1 96.8(4) . . ?
O2 Te1 O1 96.8(4) 10_556 . ?
Te1 O1 Ga1 112.5(5) . 10_556 ?
Te1 O1 Ga1 112.5(5) . . ?
Ga1 O1 Ga1 84.4(5) 10_556 . ?
Te1 O2 Ga1 119.9(5) . 7_765 ?

loop_
_geom_bond_atom_site_label_1
_geom_bond_atom_site_label_2
_geom_bond_distance
_geom_bond_site_symmetry_2
_geom_bond_publ_flag
Ga1 O2 1.966(9) 9_655 ?
Ga1 O2 1.966(9) 7_765 ?
Ga1 O2 1.966(9) 8_665 ?
Ga1 O1 2.064(9) . ?
Ga1 O1 2.064(9) 3_775 ?
Ga1 O1 2.064(9) 2_755 ?
Ga1 Ga1 2.772(6) 10_556 ?
Te1 O2 1.887(9) . ?
Te1 O2 1.887(9) 10_556 ?
Te1 O1 1.896(12) . ?
O1 Ga1 2.064(9) 10_556 ?
O2 Ga1 1.966(9) 7_765 ?
